data_4027179
loop_
_publ_author_name
'Kyle M. Schmid'
'Lasse Jensen'
'Scott T. Phillips'

_publ_section_title
;
 A Self-Immolative Spacer That Enables Tunable Controlled Release of
 Phenols under Neutral Conditions
;
_journal_name_full 'Journal of Organic Chemistry'
_journal_page_first 4363
_journal_page_last 4374
_journal_paper_doi 10.1021/jo300400q
_journal_volume 77
_journal_year 2012
_chemical_formula_moiety 'C19 H21 N O5'
_chemical_formula_sum 'C19 H21 N O5'
_chemical_formula_weight 343.37
_chemical_name_systematic
; 
 ? 
;
_space_group_IT_number 14
_symmetry_cell_setting monoclinic
_symmetry_space_group_name_Hall '-P 2ybc'
_symmetry_space_group_name_H-M 'P 1 21/c 1'
_atom_sites_solution_hydrogens geom
_atom_sites_solution_primary direct
_atom_sites_solution_secondary difmap
_audit_creation_method SHELXL-97
_cell_angle_alpha 90.00
_cell_angle_beta 98.144(4)
_cell_angle_gamma 90.00
_cell_formula_units_Z 4
_cell_length_a 13.176(3)
_cell_length_b 7.9947(16)
_cell_length_c 17.487(4)
_cell_measurement_reflns_used 1261
_cell_measurement_temperature 298(2)
_cell_measurement_theta_max 27.865
_cell_measurement_theta_min 2.353
_cell_volume 1823.5(7)
_computing_cell_refinement 'Bruker SMART'
_computing_data_collection 'Bruker SMART'
_computing_data_reduction 'Bruker SAINT'
_computing_molecular_graphics 'Bruker SHELXTL'
_computing_publication_material 'Bruker SHELXTL'
_computing_structure_refinement 'SHELXL-97 (Sheldrick, 1997)'
_computing_structure_solution 'SHELXS-97 (Sheldrick, 1990)'
_diffrn_ambient_temperature 298(2)
_diffrn_measured_fraction_theta_full 0.976
_diffrn_measured_fraction_theta_max 0.976
_diffrn_measurement_device_type 'CCD area detector'
_diffrn_measurement_method 'phi and omega scans'
_diffrn_radiation_monochromator graphite
_diffrn_radiation_source 'fine-focus sealed tube'
_diffrn_radiation_type MoK\a
_diffrn_radiation_wavelength 0.71073
_diffrn_reflns_av_R_equivalents 0.0564
_diffrn_reflns_av_sigmaI/netI 0.0814
_diffrn_reflns_limit_h_max 17
_diffrn_reflns_limit_h_min -17
_diffrn_reflns_limit_k_max 9
_diffrn_reflns_limit_k_min -10
_diffrn_reflns_limit_l_max 23
_diffrn_reflns_limit_l_min -22
_diffrn_reflns_number 12500
_diffrn_reflns_theta_full 28.31
_diffrn_reflns_theta_max 28.31
_diffrn_reflns_theta_min 2.35
_exptl_absorpt_coefficient_mu 0.091
_exptl_absorpt_correction_T_max 0.990
_exptl_absorpt_correction_T_min 0.989
_exptl_absorpt_correction_type multi-scan
_exptl_absorpt_process_details SADABS
_exptl_crystal_colour colorless
_exptl_crystal_density_diffrn 1.251
_exptl_crystal_description flat-needle
_exptl_crystal_F_000 728
_exptl_crystal_size_max 0.18
_exptl_crystal_size_mid 0.10
_exptl_crystal_size_min 0.01
_refine_diff_density_max 0.275
_refine_diff_density_min -0.173
_refine_diff_density_rms 0.037
_refine_ls_extinction_method none
_refine_ls_goodness_of_fit_ref 0.998
_refine_ls_hydrogen_treatment noref
_refine_ls_matrix_type full
_refine_ls_number_parameters 228
_refine_ls_number_reflns 4441
_refine_ls_number_restraints 0
_refine_ls_restrained_S_all 0.998
_refine_ls_R_factor_all 0.1682
_refine_ls_R_factor_gt 0.0649
_refine_ls_shift/su_max 0.000
_refine_ls_shift/su_mean 0.000
_refine_ls_structure_factor_coef Fsqd
_refine_ls_weighting_details 'calc w=1/[\s^2^(Fo^2^)+(0.0667P)^2^+0.0000P] where P=(Fo^2^+2Fc^2^)/3'
_refine_ls_weighting_scheme calc
_refine_ls_wR_factor_gt 0.1337
_refine_ls_wR_factor_ref 0.1688
_reflns_number_gt 1938
_reflns_number_total 4441
_reflns_threshold_expression >2sigma(I)
_cod_data_source_file jo300400q_si_002_3.cif
_cod_data_source_block compound9
_cod_original_cell_volume 1823.5(6)
_cod_database_code 4027179

loop_
_symmetry_equiv_pos_as_xyz
'x, y, z'
'-x, y+1/2, -z+1/2'
'-x, -y, -z'
'x, -y-1/2, z-1/2'

loop_
_atom_site_label
_atom_site_type_symbol
_atom_site_fract_x
_atom_site_fract_y
_atom_site_fract_z
_atom_site_U_iso_or_equiv
_atom_site_adp_type
_atom_site_occupancy
_atom_site_symmetry_multiplicity
_atom_site_calc_flag
_atom_site_refinement_flags
C1 C 0.24048(17) 0.5027(3) 0.09663(14) 0.0474(7) Uani 1 1 d .
C2 C 0.1733(2) 0.4812(4) 0.02980(16) 0.0667(8) Uani 1 1 d .
H2 H 0.1697 0.3800 0.0033 0.080 Uiso 1 1 calc R
C3 C 0.1114(3) 0.6137(5) 0.0030(2) 0.0955(12) Uani 1 1 d .
H3 H 0.0656 0.6012 -0.0422 0.115 Uiso 1 1 calc R
C4 C 0.1155(3) 0.7628(5) 0.0413(2) 0.0909(11) Uani 1 1 d .
H4 H 0.0741 0.8513 0.0216 0.109 Uiso 1 1 calc R
C5 C 0.1805(2) 0.7810(4) 0.10817(19) 0.0760(9) Uani 1 1 d .
H5 H 0.1826 0.8816 0.1351 0.091 Uiso 1 1 calc R
C6 C 0.2426(2) 0.6521(4) 0.13597(16) 0.0595(8) Uani 1 1 d .
H6 H 0.2869 0.6652 0.1820 0.071 Uiso 1 1 calc R
C7 C 0.31794(18) 0.2312(3) 0.08592(14) 0.0496(7) Uani 1 1 d .
H7A H 0.3157 0.2549 0.0313 0.060 Uiso 1 1 calc R
H7B H 0.2611 0.1577 0.0922 0.060 Uiso 1 1 calc R
C8 C 0.41648(18) 0.1490(3) 0.11626(13) 0.0429(6) Uani 1 1 d .
C9 C 0.42879(18) 0.0555(3) 0.18421(13) 0.0447(6) Uani 1 1 d .
C10 C 0.51910(18) -0.0264(3) 0.21004(13) 0.0469(6) Uani 1 1 d .
H10 H 0.5258 -0.0879 0.2556 0.056 Uiso 1 1 calc R
C11 C 0.59987(18) -0.0165(3) 0.16747(13) 0.0451(6) Uani 1 1 d .
C12 C 0.59285(19) 0.0786(3) 0.10097(14) 0.0466(6) Uani 1 1 d .
H12 H 0.6475 0.0862 0.0729 0.056 Uiso 1 1 calc R
C13 C 0.5014(2) 0.1626(3) 0.07742(13) 0.0460(6) Uani 1 1 d .
C14 C 0.5715(2) 0.2933(4) -0.02708(15) 0.0686(8) Uani 1 1 d .
H14A H 0.6289 0.3353 0.0075 0.103 Uiso 1 1 calc R
H14B H 0.5520 0.3733 -0.0674 0.103 Uiso 1 1 calc R
H14C H 0.5900 0.1898 -0.0493 0.103 Uiso 1 1 calc R
C15 C 0.3513(2) -0.0347(4) 0.29293(16) 0.0721(9) Uani 1 1 d .
H15A H 0.3710 -0.1486 0.2857 0.108 Uiso 1 1 calc R
H15B H 0.2859 -0.0325 0.3111 0.108 Uiso 1 1 calc R
H15C H 0.4016 0.0182 0.3302 0.108 Uiso 1 1 calc R
C16 C 0.7710(2) -0.1420(4) 0.16247(17) 0.0532(7) Uani 1 1 d .
C17 C 0.9279(2) -0.2891(4) 0.18545(17) 0.0771(10) Uani 1 1 d .
H17A H 0.9577 -0.2026 0.1567 0.093 Uiso 1 1 calc R
H17B H 0.9100 -0.3831 0.1512 0.093 Uiso 1 1 calc R
C18 C 1.0019(2) -0.3418(5) 0.2511(2) 0.0880(11) Uani 1 1 d .
H18 H 1.0613 -0.3924 0.2392 0.106 Uiso 1 1 calc R
C19 C 0.9952(3) -0.3270(6) 0.3214(3) 0.1267(16) Uani 1 1 d .
H19A H 0.9376 -0.2773 0.3368 0.152 Uiso 1 1 calc R
H19B H 1.0478 -0.3658 0.3582 0.152 Uiso 1 1 calc R
N1 N 0.68973(15) -0.1029(3) 0.19763(12) 0.0560(6) Uani 1 1 d .
H1 H 0.6931 -0.1351 0.2449 0.067 Uiso 1 1 calc R
O1 O 0.30951(13) 0.3849(2) 0.12799(9) 0.0545(5) Uani 1 1 d .
O2 O 0.34450(12) 0.0521(2) 0.22163(9) 0.0564(5) Uani 1 1 d .
O3 O 0.48791(13) 0.2657(2) 0.01436(9) 0.0597(5) Uani 1 1 d .
O4 O 0.78346(14) -0.1093(3) 0.09771(11) 0.0784(7) Uani 1 1 d .
O5 O 0.83856(13) -0.2267(3) 0.21272(10) 0.0678(6) Uani 1 1 d .

loop_
_atom_site_aniso_label
_atom_site_aniso_U_11
_atom_site_aniso_U_22
_atom_site_aniso_U_33
_atom_site_aniso_U_23
_atom_site_aniso_U_13
_atom_site_aniso_U_12
C1 0.0510(14) 0.0484(18) 0.0433(15) 0.0056(14) 0.0089(12) 0.0042(13)
C2 0.0700(18) 0.059(2) 0.0633(18) -0.0004(16) -0.0164(15) 0.0071(16)
C3 0.100(3) 0.085(3) 0.088(3) 0.001(2) -0.033(2) 0.024(2)
C4 0.094(2) 0.069(3) 0.105(3) 0.014(2) -0.005(2) 0.033(2)
C5 0.083(2) 0.059(2) 0.086(2) 0.0009(19) 0.0132(19) 0.0090(18)
C6 0.0674(17) 0.0532(19) 0.0569(17) 0.0000(16) 0.0053(14) 0.0067(15)
C7 0.0585(15) 0.0479(18) 0.0406(14) -0.0049(13) 0.0004(12) 0.0023(13)
C8 0.0530(14) 0.0415(15) 0.0330(13) -0.0012(12) 0.0017(12) 0.0006(12)
C9 0.0544(15) 0.0431(16) 0.0368(14) -0.0020(13) 0.0073(12) -0.0023(12)
C10 0.0576(15) 0.0463(17) 0.0355(14) 0.0049(13) 0.0025(12) 0.0009(13)
C11 0.0539(14) 0.0432(16) 0.0360(14) -0.0042(13) -0.0014(12) 0.0036(12)
C12 0.0586(15) 0.0421(16) 0.0392(14) -0.0010(13) 0.0075(12) 0.0012(13)
C13 0.0676(16) 0.0383(16) 0.0308(13) 0.0010(12) 0.0025(12) -0.0022(13)
C14 0.085(2) 0.071(2) 0.0535(17) 0.0184(16) 0.0214(16) 0.0009(17)
C15 0.081(2) 0.081(2) 0.0584(18) 0.0215(18) 0.0217(15) 0.0097(17)
C16 0.0550(16) 0.0569(19) 0.0457(17) -0.0022(15) 0.0005(14) 0.0032(14)
C17 0.0602(18) 0.092(3) 0.080(2) 0.002(2) 0.0121(17) 0.0212(17)
C18 0.075(2) 0.094(3) 0.092(3) 0.005(2) 0.001(2) 0.0235(19)
C19 0.135(4) 0.135(4) 0.096(3) -0.015(3) -0.032(3) 0.038(3)
N1 0.0562(13) 0.0685(17) 0.0428(12) 0.0103(12) 0.0051(10) 0.0134(11)
O1 0.0667(11) 0.0541(12) 0.0393(10) -0.0028(9) -0.0044(8) 0.0137(9)
O2 0.0617(11) 0.0628(13) 0.0457(11) 0.0125(10) 0.0108(9) 0.0079(9)
O3 0.0729(12) 0.0598(13) 0.0469(11) 0.0196(10) 0.0101(9) 0.0067(10)
O4 0.0787(13) 0.1103(19) 0.0481(12) 0.0097(12) 0.0156(10) 0.0277(12)
O5 0.0560(11) 0.0843(15) 0.0628(12) 0.0146(11) 0.0079(9) 0.0184(10)

loop_
_atom_type_symbol
_atom_type_description
_atom_type_scat_dispersion_real
_atom_type_scat_dispersion_imag
_atom_type_scat_source
C C 0.0033 0.0016 'International Tables Vol C Tables 4.2.6.8 and 6.1.1.4'
H H 0.0000 0.0000 'International Tables Vol C Tables 4.2.6.8 and 6.1.1.4'
N N 0.0061 0.0033 'International Tables Vol C Tables 4.2.6.8 and 6.1.1.4'
O O 0.0106 0.0060 'International Tables Vol C Tables 4.2.6.8 and 6.1.1.4'

loop_
_geom_angle_atom_site_label_1
_geom_angle_atom_site_label_2
_geom_angle_atom_site_label_3
_geom_angle
O1 C1 C2 124.5(3)
O1 C1 C6 115.6(2)
C2 C1 C6 119.9(2)
C1 C2 C3 118.2(3)
C1 C2 H2 120.9
C3 C2 H2 120.9
C4 C3 C2 121.6(3)
C4 C3 H3 119.2
C2 C3 H3 119.2
C5 C4 C3 119.6(3)
C5 C4 H4 120.2
C3 C4 H4 120.2
C4 C5 C6 120.0(3)
C4 C5 H5 120.0
C6 C5 H5 120.0
C5 C6 C1 120.6(3)
C5 C6 H6 119.7
C1 C6 H6 119.7
O1 C7 C8 108.72(18)
O1 C7 H7A 109.9
C8 C7 H7A 109.9
O1 C7 H7B 109.9
C8 C7 H7B 109.9
H7A C7 H7B 108.3
C13 C8 C9 116.9(2)
C13 C8 C7 120.9(2)
C9 C8 C7 122.2(2)
O2 C9 C10 123.8(2)
O2 C9 C8 114.5(2)
C10 C9 C8 121.7(2)
C9 C10 C11 119.4(2)
C9 C10 H10 120.3
C11 C10 H10 120.3
C12 C11 C10 121.3(2)
C12 C11 N1 122.6(2)
C10 C11 N1 116.1(2)
C11 C12 C13 117.9(2)
C11 C12 H12 121.1
C13 C12 H12 121.1
O3 C13 C12 122.6(2)
O3 C13 C8 114.7(2)
C12 C13 C8 122.7(2)
O3 C14 H14A 109.5
O3 C14 H14B 109.5
H14A C14 H14B 109.5
O3 C14 H14C 109.5
H14A C14 H14C 109.5
H14B C14 H14C 109.5
O2 C15 H15A 109.5
O2 C15 H15B 109.5
H15A C15 H15B 109.5
O2 C15 H15C 109.5
H15A C15 H15C 109.5
H15B C15 H15C 109.5
O4 C16 O5 124.3(3)
O4 C16 N1 127.3(3)
O5 C16 N1 108.4(2)
O5 C17 C18 109.3(3)
O5 C17 H17A 109.8
C18 C17 H17A 109.8
O5 C17 H17B 109.8
C18 C17 H17B 109.8
H17A C17 H17B 108.3
C19 C18 C17 127.9(4)
C19 C18 H18 116.1
C17 C18 H18 116.1
C18 C19 H19A 120.0
C18 C19 H19B 120.0
H19A C19 H19B 120.0
C16 N1 C11 128.7(2)
C16 N1 H1 115.7
C11 N1 H1 115.7
C1 O1 C7 118.42(18)
C9 O2 C15 118.41(19)
C13 O3 C14 118.9(2)
C16 O5 C17 117.5(2)

loop_
_geom_bond_atom_site_label_1
_geom_bond_atom_site_label_2
_geom_bond_distance
C1 O1 1.369(3)
C1 C2 1.373(3)
C1 C6 1.377(4)
C2 C3 1.378(4)
C2 H2 0.9300
C3 C4 1.364(5)
C3 H3 0.9300
C4 C5 1.355(4)
C4 H4 0.9300
C5 C6 1.362(4)
C5 H5 0.9300
C6 H6 0.9300
C7 O1 1.445(3)
C7 C8 1.485(3)
C7 H7A 0.9700
C7 H7B 0.9700
C8 C13 1.393(3)
C8 C9 1.394(3)
C9 O2 1.367(3)
C9 C10 1.377(3)
C10 C11 1.385(3)
C10 H10 0.9300
C11 C12 1.381(3)
C11 N1 1.407(3)
C12 C13 1.390(3)
C12 H12 0.9300
C13 O3 1.368(3)
C14 O3 1.418(3)
C14 H14A 0.9600
C14 H14B 0.9600
C14 H14C 0.9600
C15 O2 1.419(3)
C15 H15A 0.9600
C15 H15B 0.9600
C15 H15C 0.9600
C16 O4 1.196(3)
C16 O5 1.342(3)
C16 N1 1.345(3)
C17 O5 1.421(3)
C17 C18 1.459(4)
C17 H17A 0.9700
C17 H17B 0.9700
C18 C19 1.251(4)
C18 H18 0.9300
C19 H19A 0.9300
C19 H19B 0.9300
N1 H1 0.8600

loop_
_geom_torsion_atom_site_label_1
_geom_torsion_atom_site_label_2
_geom_torsion_atom_site_label_3
_geom_torsion_atom_site_label_4
_geom_torsion
O1 C1 C2 C3 -177.0(3)
C6 C1 C2 C3 1.7(4)
C1 C2 C3 C4 -0.2(5)
C2 C3 C4 C5 -1.4(6)
C3 C4 C5 C6 1.3(5)
C4 C5 C6 C1 0.2(5)
O1 C1 C6 C5 177.1(2)
C2 C1 C6 C5 -1.7(4)
O1 C7 C8 C13 -100.1(3)
O1 C7 C8 C9 79.9(3)
C13 C8 C9 O2 177.4(2)
C7 C8 C9 O2 -2.6(3)
C13 C8 C9 C10 -3.0(4)
C7 C8 C9 C10 177.0(2)
O2 C9 C10 C11 179.4(2)
C8 C9 C10 C11 -0.2(4)
C9 C10 C11 C12 2.2(4)
C9 C10 C11 N1 179.8(2)
C10 C11 C12 C13 -0.8(4)
N1 C11 C12 C13 -178.3(2)
C11 C12 C13 O3 177.1(2)
C11 C12 C13 C8 -2.6(4)
C9 C8 C13 O3 -175.3(2)
C7 C8 C13 O3 4.6(3)
C9 C8 C13 C12 4.4(4)
C7 C8 C13 C12 -175.6(2)
O5 C17 C18 C19 -4.6(6)
O4 C16 N1 C11 0.6(5)
O5 C16 N1 C11 -179.2(2)
C12 C11 N1 C16 -16.6(4)
C10 C11 N1 C16 165.8(3)
C2 C1 O1 C7 4.4(4)
C6 C1 O1 C7 -174.4(2)
C8 C7 O1 C1 162.1(2)
C10 C9 O2 C15 2.8(4)
C8 C9 O2 C15 -177.6(2)
C12 C13 O3 C14 -2.4(3)
C8 C13 O3 C14 177.3(2)
O4 C16 O5 C17 -3.6(4)
N1 C16 O5 C17 176.3(2)
C18 C17 O5 C16 166.9(3)

loop_
_cod_related_entry_id
_cod_related_entry_database
_cod_related_entry_code
1 ChemSpider 30659491
